data_4129468
loop_
_publ_author_name
'Chong, Eugene'
'Blum, Suzanne A.'

_publ_section_title
;
 Aminoboration: Addition of B-N \s Bonds across C-C \p Bonds.
;
_journal_issue 32
_journal_name_full 'Journal of the American Chemical Society'
_journal_page_first 10144
_journal_page_last 10147
_journal_paper_doi 10.1021/jacs.5b06678
_journal_volume 137
_journal_year 2015
_chemical_formula_sum 'C25 H31 B Br N O5 S'
_chemical_formula_weight 548.29
_space_group_crystal_system monoclinic
_space_group_IT_number 14
_space_group_name_Hall '-P 2yn'
_space_group_name_H-M_alt 'P 1 21/n 1'
_atom_sites_solution_hydrogens geom
_atom_sites_solution_primary direct
_atom_sites_solution_secondary difmap
_audit_creation_method SHELXL-2014/7
_cell_angle_alpha 90
_cell_angle_beta 115.2273(6)
_cell_angle_gamma 90
_cell_formula_units_Z 8
_cell_length_a 18.1308(9)
_cell_length_b 19.2458(10)
_cell_length_c 18.6533(10)
_cell_measurement_reflns_used 9813
_cell_measurement_temperature 133(2)
_cell_measurement_theta_max 28.58
_cell_measurement_theta_min 2.32
_cell_volume 5888.1(5)
_computing_cell_refinement 'Bruker SAINT 8.34a, 2013'
_computing_data_collection 'Bruker APEX2 2014.11-0, 2014'
_computing_data_reduction 'Bruker SAINT 8.34a, 2013'
_computing_molecular_graphics 'Bruker SHELXTL'
_computing_publication_material 'Bruker SHELXTL'
_computing_structure_refinement 'SHELXL-2014/7 (Sheldrick, 2014)'
_computing_structure_solution 'Bruker SHELXTL 2014/7'
_diffrn_ambient_temperature 133(2)
_diffrn_measured_fraction_theta_full 1.000
_diffrn_measured_fraction_theta_max 1.000
_diffrn_measurement_device_type 'Bruker SMART APEX II CCD'
_diffrn_measurement_method '\f and \w scans'
_diffrn_radiation_type MoK\a
_diffrn_radiation_wavelength 0.71073
_diffrn_reflns_av_R_equivalents 0.0373
_diffrn_reflns_av_unetI/netI 0.0297
_diffrn_reflns_Laue_measured_fraction_full 1.000
_diffrn_reflns_Laue_measured_fraction_max 1.000
_diffrn_reflns_limit_h_max 23
_diffrn_reflns_limit_h_min -23
_diffrn_reflns_limit_k_max 24
_diffrn_reflns_limit_k_min -24
_diffrn_reflns_limit_l_max 23
_diffrn_reflns_limit_l_min -23
_diffrn_reflns_number 67751
_diffrn_reflns_point_group_measured_fraction_full 1.000
_diffrn_reflns_point_group_measured_fraction_max 1.000
_diffrn_reflns_theta_full 25.500
_diffrn_reflns_theta_max 27.102
_diffrn_reflns_theta_min 1.312
_diffrn_source 'fine-focus sealed tube'
_exptl_absorpt_coefficient_mu 1.498
_exptl_absorpt_correction_T_max 0.6648
_exptl_absorpt_correction_T_min 0.5569
_exptl_absorpt_correction_type numerical
_exptl_absorpt_process_details 'Bruker SADABS 2014/5'
_exptl_crystal_colour colorless
_exptl_crystal_density_diffrn 1.237
_exptl_crystal_density_meas ?
_exptl_crystal_density_method not_measured
_exptl_crystal_description block
_exptl_crystal_F_000 2272
_exptl_crystal_size_max 0.557
_exptl_crystal_size_mid 0.465
_exptl_crystal_size_min 0.400
_refine_diff_density_max 0.842
_refine_diff_density_min -0.443
_refine_diff_density_rms 0.055
_refine_ls_extinction_method none
_refine_ls_goodness_of_fit_ref 1.041
_refine_ls_hydrogen_treatment constr
_refine_ls_matrix_type full
_refine_ls_number_parameters 650
_refine_ls_number_reflns 12992
_refine_ls_number_restraints 0
_refine_ls_restrained_S_all 1.041
_refine_ls_R_factor_all 0.0480
_refine_ls_R_factor_gt 0.0344
_refine_ls_shift/su_max 0.002
_refine_ls_shift/su_mean 0.000
_refine_ls_structure_factor_coef Fsqd
_refine_ls_weighting_details 'w=1/[\s^2^(Fo^2^)+(0.0428P)^2^+2.5436P] where P=(Fo^2^+2Fc^2^)/3'
_refine_ls_weighting_scheme calc
_refine_ls_wR_factor_gt 0.0832
_refine_ls_wR_factor_ref 0.0882
_reflns_Friedel_coverage 0.000
_reflns_number_gt 10471
_reflns_number_total 12992
_reflns_threshold_expression 'I > 2\s(I)'
_cod_data_source_file ja5b06678_si_002.cif
_cod_data_source_block sab14
_cod_depositor_comments
;
The following automatic conversions were performed:

data item '_exptl_crystal_density_meas' value 'not_measured' was
changed to '?' -- the value is perceived as not measured.

Automatic conversion script
Id: cif_fix_values 6909 2019-04-08 15:41:33Z antanas 
;
_cod_original_sg_symbol_H-M 'P 21/n'
_cod_database_code 4129468
_shelx_shelxl_version_number 2014/7
_shelx_space_group_comment
; 
The symmetry employed for this shelxl refinement is uniquely defined 
by the following loop, which should always be used as a source of 
symmetry information in preference to the above space-group names. 
They are only intended as comments. 
;
_shelx_estimated_absorpt_t_min 0.489
_shelx_estimated_absorpt_t_max 0.586

loop_
_space_group_symop_operation_xyz
'x, y, z'
'-x+1/2, y+1/2, -z+1/2'
'-x, -y, -z'
'x-1/2, -y-1/2, z-1/2'

loop_
_atom_site_label
_atom_site_type_symbol
_atom_site_fract_x
_atom_site_fract_y
_atom_site_fract_z
_atom_site_U_iso_or_equiv
_atom_site_adp_type
_atom_site_occupancy
_atom_site_site_symmetry_order
_atom_site_calc_flag
_atom_site_refinement_flags_posn
_atom_site_refinement_flags_adp
_atom_site_refinement_flags_occupancy
_atom_site_disorder_assembly
_atom_site_disorder_group
Br1 Br 0.65300(2) 0.98912(2) 0.71850(2) 0.03568(7) Uani 1 1 d . . . . .
S1 S 0.67446(3) 0.61500(2) 0.76366(3) 0.02144(10) Uani 1 1 d . . . . .
O1 O 0.48933(8) 0.85557(7) 0.85982(8) 0.0245(3) Uani 1 1 d . . . . .
O2 O 0.44019(8) 0.74716(7) 0.86423(9) 0.0279(3) Uani 1 1 d . . . . .
O3 O 0.75057(8) 0.63276(7) 0.76320(8) 0.0265(3) Uani 1 1 d . . . . .
O4 O 0.66840(8) 0.55764(7) 0.80918(8) 0.0266(3) Uani 1 1 d . . . . .
O5 O 0.42731(9) 0.59335(9) 0.43457(9) 0.0359(4) Uani 1 1 d . . . . .
N1 N 0.64623(9) 0.68647(8) 0.79807(9) 0.0186(3) Uani 1 1 d . . . . .
B1 B 0.49535(12) 0.78589(11) 0.85007(12) 0.0199(4) Uani 1 1 d . . . . .
C1 C 0.65555(11) 0.75389(9) 0.77257(10) 0.0179(4) Uani 1 1 d . . . . .
C2 C 0.70607(11) 0.77883(10) 0.73928(11) 0.0225(4) Uani 1 1 d . . . . .
H2A H 0.7415 0.7487 0.7284 0.027 Uiso 1 1 calc R U . . .
C3 C 0.70279(12) 0.84896(10) 0.72262(12) 0.0249(4) Uani 1 1 d . . . . .
H3A H 0.7364 0.8676 0.6997 0.030 Uiso 1 1 calc R U . . .
C4 C 0.65068(12) 0.89277(10) 0.73907(11) 0.0229(4) Uani 1 1 d . . . . .
C5 C 0.60036(11) 0.86892(10) 0.77163(11) 0.0205(4) Uani 1 1 d . . . . .
H5A H 0.5653 0.8996 0.7824 0.025 Uiso 1 1 calc R U . . .
C6 C 0.60256(10) 0.79780(9) 0.78842(10) 0.0175(4) Uani 1 1 d . . . . .
C7 C 0.55848(10) 0.75665(9) 0.82257(10) 0.0174(4) Uani 1 1 d . . . . .
C8 C 0.58532(10) 0.68961(10) 0.82686(10) 0.0178(4) Uani 1 1 d . . . . .
C9 C 0.56428(11) 0.62833(10) 0.86394(11) 0.0203(4) Uani 1 1 d . . . . .
H9A H 0.5555 0.5874 0.8291 0.024 Uiso 1 1 calc R U . . .
H9B H 0.5125 0.6379 0.8679 0.024 Uiso 1 1 calc R U . . .
C10 C 0.63079(12) 0.61100(10) 0.94700(11) 0.0242(4) Uani 1 1 d . . . . .
H10A H 0.6233 0.5626 0.9605 0.029 Uiso 1 1 calc R U . . .
H10B H 0.6849 0.6141 0.9461 0.029 Uiso 1 1 calc R U . . .
C11 C 0.62917(13) 0.65909(11) 1.01046(12) 0.0289(4) Uani 1 1 d . . . . .
H11A H 0.5766 0.6534 1.0140 0.035 Uiso 1 1 calc R U . . .
H11B H 0.6325 0.7078 0.9949 0.035 Uiso 1 1 calc R U . . .
C12 C 0.69864(16) 0.64547(12) 1.09171(13) 0.0417(6) Uani 1 1 d . . . . .
H12A H 0.6949 0.6782 1.1303 0.063 Uiso 1 1 calc R U . . .
H12B H 0.7510 0.6516 1.0888 0.063 Uiso 1 1 calc R U . . .
H12C H 0.6947 0.5978 1.1083 0.063 Uiso 1 1 calc R U . . .
C13 C 0.41623(12) 0.86650(11) 0.87347(13) 0.0289(5) Uani 1 1 d . . . . .
C14 C 0.40092(12) 0.79392(11) 0.89995(13) 0.0296(5) Uani 1 1 d . . . . .
C15 C 0.34967(15) 0.88903(16) 0.79465(16) 0.0516(7) Uani 1 1 d . . . . .
H15A H 0.3004 0.9008 0.8015 0.077 Uiso 1 1 calc R U . . .
H15B H 0.3375 0.8510 0.7563 0.077 Uiso 1 1 calc R U . . .
H15C H 0.3680 0.9298 0.7752 0.077 Uiso 1 1 calc R U . . .
C16 C 0.43545(16) 0.92277(13) 0.93568(17) 0.0486(7) Uani 1 1 d . . . . .
H16A H 0.3893 0.9281 0.9495 0.073 Uiso 1 1 calc R U . . .
H16B H 0.4452 0.9668 0.9147 0.073 Uiso 1 1 calc R U . . .
H16C H 0.4843 0.9098 0.9831 0.073 Uiso 1 1 calc R U . . .
C17 C 0.31183(14) 0.77306(14) 0.86868(17) 0.0474(7) Uani 1 1 d . . . . .
H17A H 0.2824 0.8076 0.8851 0.071 Uiso 1 1 calc R U . . .
H17B H 0.3077 0.7274 0.8901 0.071 Uiso 1 1 calc R U . . .
H17C H 0.2879 0.7707 0.8107 0.071 Uiso 1 1 calc R U . . .
C18 C 0.44442(15) 0.78137(15) 0.98886(14) 0.0454(6) Uani 1 1 d . . . . .
H18A H 0.4181 0.8087 1.0158 0.068 Uiso 1 1 calc R U . . .
H18B H 0.5016 0.7954 1.0082 0.068 Uiso 1 1 calc R U . . .
H18C H 0.4415 0.7319 0.9999 0.068 Uiso 1 1 calc R U . . .
C19 C 0.60017(12) 0.60700(10) 0.66604(11) 0.0228(4) Uani 1 1 d . . . . .
C20 C 0.61350(13) 0.63604(11) 0.60401(12) 0.0286(4) Uani 1 1 d . . . . .
H20A H 0.6630 0.6597 0.6145 0.034 Uiso 1 1 calc R U . . .
C21 C 0.55427(13) 0.63008(12) 0.52740(13) 0.0330(5) Uani 1 1 d . . . . .
H21A H 0.5631 0.6496 0.4850 0.040 Uiso 1 1 calc R U . . .
C22 C 0.48157(12) 0.59559(11) 0.51191(12) 0.0281(4) Uani 1 1 d . . . . .
C23 C 0.46861(12) 0.56630(11) 0.57372(12) 0.0272(4) Uani 1 1 d . . . . .
H23A H 0.4191 0.5426 0.5631 0.033 Uiso 1 1 calc R U . . .
C24 C 0.52785(12) 0.57181(10) 0.65043(12) 0.0252(4) Uani 1 1 d . . . . .
H24A H 0.5193 0.5515 0.6927 0.030 Uiso 1 1 calc R U . . .
C25 C 0.35328(13) 0.55544(13) 0.41402(13) 0.0364(5) Uani 1 1 d . . . . .
H25A H 0.3221 0.5552 0.3563 0.055 Uiso 1 1 calc R U . . .
H25B H 0.3209 0.5775 0.4385 0.055 Uiso 1 1 calc R U . . .
H25C H 0.3661 0.5076 0.4332 0.055 Uiso 1 1 calc R U . . .
Br2 Br 0.84558(2) 0.65309(2) 0.64160(2) 0.03165(6) Uani 1 1 d . . . . .
S2 S 0.77051(3) 0.34416(3) 0.39456(3) 0.02839(12) Uani 1 1 d . . . . .
O6 O 0.60171(9) 0.64477(8) 0.34721(10) 0.0409(4) Uani 1 1 d . . . . .
O7 O 0.54370(9) 0.57338(9) 0.24043(9) 0.0413(4) Uani 1 1 d . . . . .
O8 O 0.85197(9) 0.33795(8) 0.45420(10) 0.0361(4) Uani 1 1 d . . . . .
O9 O 0.75037(9) 0.32356(8) 0.31527(9) 0.0369(4) Uani 1 1 d . . . . .
O10 O 0.55163(10) 0.20863(10) 0.50937(10) 0.0498(5) Uani 1 1 d . . . . .
N2 N 0.74810(10) 0.42967(8) 0.39204(10) 0.0251(4) Uani 1 1 d . . . . .
B2 B 0.60407(14) 0.58226(13) 0.31433(14) 0.0282(5) Uani 1 1 d . . . . .
C26 C 0.77781(11) 0.47225(10) 0.46048(11) 0.0223(4) Uani 1 1 d . . . . .
C27 C 0.84300(11) 0.46354(10) 0.53472(12) 0.0252(4) Uani 1 1 d . . . . .
H27A H 0.8743 0.4220 0.5480 0.030 Uiso 1 1 calc R U . . .
C28 C 0.86029(12) 0.51759(11) 0.58820(12) 0.0261(4) Uani 1 1 d . . . . .
H28A H 0.9038 0.5131 0.6395 0.031 Uiso 1 1 calc R U . . .
C29 C 0.81443(12) 0.57873(10) 0.56749(11) 0.0244(4) Uani 1 1 d . . . . .
C30 C 0.74928(11) 0.58751(10) 0.49489(11) 0.0232(4) Uani 1 1 d . . . . .
H30A H 0.7182 0.6292 0.4823 0.028 Uiso 1 1 calc R U . . .
C31 C 0.73037(11) 0.53318(10) 0.44039(11) 0.0216(4) Uani 1 1 d . . . . .
C32 C 0.66921(11) 0.52660(11) 0.35969(11) 0.0241(4) Uani 1 1 d . . . . .
C33 C 0.68080(11) 0.46372(11) 0.33198(12) 0.0252(4) Uani 1 1 d . . . . .
C34 C 0.63709(12) 0.43686(11) 0.24927(12) 0.0297(5) Uani 1 1 d . . . . .
H34A H 0.5827 0.4590 0.2239 0.036 Uiso 1 1 calc R U . . .
H34B H 0.6288 0.3862 0.2512 0.036 Uiso 1 1 calc R U . . .
C35 C 0.68344(14) 0.45081(14) 0.19853(13) 0.0395(6) Uani 1 1 d . . . . .
H35A H 0.6984 0.5006 0.2025 0.047 Uiso 1 1 calc R U . . .
H35B H 0.7345 0.4234 0.2196 0.047 Uiso 1 1 calc R U . . .
C36 C 0.63317(16) 0.43201(15) 0.11143(14) 0.0481(7) Uani 1 1 d . . . . .
H36A H 0.6137 0.3835 0.1081 0.058 Uiso 0.55 1 calc R U P A 1
H36B H 0.6686 0.4344 0.0832 0.058 Uiso 0.55 1 calc R U P A 1
H36C H 0.6073 0.3861 0.1079 0.058 Uiso 0.45 1 calc R U P B 2
H36D H 0.5894 0.4668 0.0866 0.058 Uiso 0.45 1 calc R U P B 2
C37 C 0.5551(3) 0.4830(2) 0.0674(2) 0.0455(12) Uani 0.55 1 d . . P C 1
H37A H 0.5266 0.4699 0.0115 0.068 Uiso 0.55 1 calc R U P C 1
H37B H 0.5738 0.5312 0.0715 0.068 Uiso 0.55 1 calc R U P C 1
H37C H 0.5179 0.4785 0.0928 0.068 Uiso 0.55 1 calc R U P C 1
C37B C 0.6870(4) 0.4299(3) 0.0668(3) 0.0552(16) Uani 0.45 1 d . . P C 2
H37D H 0.6540 0.4161 0.0117 0.083 Uiso 0.45 1 calc R U P C 2
H37E H 0.7310 0.3962 0.0921 0.083 Uiso 0.45 1 calc R U P C 2
H37F H 0.7103 0.4760 0.0680 0.083 Uiso 0.45 1 calc R U P C 2
C38 C 0.54175(13) 0.68816(13) 0.28409(15) 0.0415(6) Uani 1 1 d . . . . .
C39 C 0.48836(13) 0.63279(13) 0.22454(13) 0.0371(5) Uani 1 1 d . . . . .
C40 C 0.49850(17) 0.73297(14) 0.32058(17) 0.0573(8) Uani 1 1 d . . . . .
H40A H 0.4564 0.7606 0.2791 0.086 Uiso 1 1 calc R U . . .
H40B H 0.5379 0.7641 0.3599 0.086 Uiso 1 1 calc R U . . .
H40C H 0.4731 0.7033 0.3464 0.086 Uiso 1 1 calc R U . . .
C41 C 0.5921(3) 0.7373(3) 0.2609(4) 0.0319(12) Uiso 0.5 1 d . . P D 1
H41A H 0.6320 0.7605 0.3083 0.048 Uiso 0.5 1 calc R U P D 1
H41B H 0.5564 0.7721 0.2241 0.048 Uiso 0.5 1 calc R U P D 1
H41C H 0.6206 0.7113 0.2352 0.048 Uiso 0.5 1 calc R U P D 1
C41B C 0.5859(4) 0.7200(4) 0.2313(5) 0.0458(18) Uiso 0.4 1 d . . P D 2
H41D H 0.6067 0.6819 0.2102 0.069 Uiso 0.4 1 calc R U P D 2
H41E H 0.6313 0.7500 0.2646 0.069 Uiso 0.4 1 calc R U P D 2
H41F H 0.5464 0.7472 0.1873 0.069 Uiso 0.4 1 calc R U P D 2
C41C C 0.5923(12) 0.7535(11) 0.2854(13) 0.019(5) Uiso 0.1 1 d . . P D 3
H41G H 0.6187 0.7718 0.3395 0.028 Uiso 0.1 1 calc R U P D 3
H41H H 0.5561 0.7890 0.2502 0.028 Uiso 0.1 1 calc R U P D 3
H41I H 0.6339 0.7411 0.2672 0.028 Uiso 0.1 1 calc R U P D 3
C42 C 0.41850(14) 0.60826(14) 0.24206(19) 0.0532(7) Uani 1 1 d . . . . .
H42A H 0.3787 0.6459 0.2311 0.080 Uiso 1 1 calc R U . . .
H42B H 0.4393 0.5948 0.2979 0.080 Uiso 1 1 calc R U . . .
H42C H 0.3921 0.5682 0.2085 0.080 Uiso 1 1 calc R U . . .
C43 C 0.4664(6) 0.6625(4) 0.1402(6) 0.0418(18) Uani 0.55 1 d . . P E 1
H43A H 0.4297 0.7024 0.1306 0.063 Uiso 0.55 1 calc R U P E 1
H43B H 0.4393 0.6265 0.1005 0.063 Uiso 0.55 1 calc R U P E 1
H43C H 0.5163 0.6774 0.1364 0.063 Uiso 0.55 1 calc R U P E 1
C43B C 0.4465(8) 0.6376(5) 0.1353(8) 0.054(3) Uani 0.45 1 d . . P E 2
H43D H 0.4102 0.6780 0.1198 0.081 Uiso 0.45 1 calc R U P E 2
H43E H 0.4146 0.5953 0.1137 0.081 Uiso 0.45 1 calc R U P E 2
H43F H 0.4875 0.6426 0.1144 0.081 Uiso 0.45 1 calc R U P E 2
C44 C 0.70434(12) 0.30358(10) 0.42740(12) 0.0258(4) Uani 1 1 d . . . . .
C45 C 0.72694(13) 0.29560(11) 0.50821(12) 0.0312(5) Uani 1 1 d . . . . .
H45A H 0.7783 0.3123 0.5456 0.037 Uiso 1 1 calc R U . . .
C46 C 0.67490(14) 0.26356(12) 0.53375(13) 0.0359(5) Uani 1 1 d . . . . .
H46A H 0.6904 0.2579 0.5889 0.043 Uiso 1 1 calc R U . . .
C47 C 0.59919(13) 0.23924(12) 0.47900(13) 0.0341(5) Uani 1 1 d . . . . .
C48 C 0.57701(13) 0.24662(11) 0.39845(12) 0.0318(5) Uani 1 1 d . . . . .
H48A H 0.5259 0.2295 0.3612 0.038 Uiso 1 1 calc R U . . .
C49 C 0.62941(12) 0.27896(11) 0.37232(12) 0.0290(5) Uani 1 1 d . . . . .
H49A H 0.6143 0.2843 0.3172 0.035 Uiso 1 1 calc R U . . .
C50 C 0.47417(18) 0.18127(18) 0.45744(19) 0.0685(9) Uani 1 1 d . . . . .
H50A H 0.4471 0.1622 0.4887 0.103 Uiso 1 1 calc R U . . .
H50B H 0.4816 0.1444 0.4249 0.103 Uiso 1 1 calc R U . . .
H50C H 0.4406 0.2184 0.4230 0.103 Uiso 1 1 calc R U . . .

loop_
_atom_site_aniso_label
_atom_site_aniso_U_11
_atom_site_aniso_U_22
_atom_site_aniso_U_33
_atom_site_aniso_U_23
_atom_site_aniso_U_13
_atom_site_aniso_U_12
Br1 0.04574(14) 0.02162(11) 0.04714(14) 0.00433(9) 0.02695(11) -0.00419(9)
S1 0.0221(2) 0.0208(2) 0.0233(2) -0.00030(18) 0.0115(2) 0.00428(18)
O1 0.0222(7) 0.0266(7) 0.0295(7) -0.0051(6) 0.0156(6) 0.0007(6)
O2 0.0235(7) 0.0294(8) 0.0384(8) -0.0065(6) 0.0206(7) -0.0024(6)
O3 0.0224(7) 0.0289(7) 0.0316(8) 0.0003(6) 0.0148(6) 0.0068(6)
O4 0.0314(8) 0.0221(7) 0.0282(7) 0.0027(6) 0.0145(6) 0.0056(6)
O5 0.0297(8) 0.0506(10) 0.0248(8) 0.0012(7) 0.0090(6) -0.0045(7)
N1 0.0183(8) 0.0188(8) 0.0201(8) -0.0008(6) 0.0095(6) 0.0007(6)
B1 0.0164(10) 0.0269(11) 0.0129(9) -0.0033(8) 0.0029(8) -0.0014(8)
C1 0.0154(9) 0.0202(9) 0.0160(8) -0.0019(7) 0.0045(7) -0.0020(7)
C2 0.0188(9) 0.0274(10) 0.0245(10) -0.0009(8) 0.0123(8) -0.0009(8)
C3 0.0219(10) 0.0301(10) 0.0264(10) 0.0011(8) 0.0137(8) -0.0047(8)
C4 0.0251(10) 0.0187(9) 0.0232(10) 0.0010(8) 0.0089(8) -0.0049(8)
C5 0.0189(9) 0.0206(9) 0.0207(9) -0.0021(7) 0.0073(8) 0.0003(7)
C6 0.0144(8) 0.0222(9) 0.0144(8) -0.0022(7) 0.0047(7) -0.0005(7)
C7 0.0149(9) 0.0218(9) 0.0134(8) -0.0023(7) 0.0041(7) -0.0033(7)
C8 0.0143(8) 0.0234(9) 0.0149(8) -0.0019(7) 0.0054(7) -0.0015(7)
C9 0.0202(9) 0.0212(9) 0.0212(9) -0.0025(7) 0.0104(8) -0.0038(7)
C10 0.0273(10) 0.0222(10) 0.0231(10) 0.0033(8) 0.0108(8) -0.0018(8)
C11 0.0348(12) 0.0287(11) 0.0220(10) 0.0018(8) 0.0110(9) -0.0025(9)
C12 0.0553(16) 0.0349(13) 0.0251(11) 0.0034(10) 0.0076(11) -0.0101(11)
C13 0.0192(10) 0.0365(12) 0.0342(11) -0.0071(9) 0.0147(9) 0.0038(8)
C14 0.0229(10) 0.0379(12) 0.0353(12) -0.0097(9) 0.0195(9) -0.0007(9)
C15 0.0338(13) 0.0677(19) 0.0496(16) 0.0121(13) 0.0143(12) 0.0247(13)
C16 0.0462(15) 0.0463(15) 0.0700(18) -0.0255(13) 0.0407(14) -0.0053(12)
C17 0.0260(12) 0.0541(15) 0.0731(18) -0.0227(14) 0.0315(13) -0.0087(11)
C18 0.0451(14) 0.0646(17) 0.0391(14) 0.0036(12) 0.0301(12) 0.0079(13)
C19 0.0271(10) 0.0218(10) 0.0221(10) -0.0033(8) 0.0131(8) 0.0021(8)
C20 0.0277(11) 0.0334(11) 0.0282(11) -0.0012(9) 0.0153(9) -0.0028(9)
C21 0.0330(12) 0.0434(13) 0.0273(11) 0.0041(10) 0.0174(10) -0.0025(10)
C22 0.0273(11) 0.0322(11) 0.0247(10) -0.0019(9) 0.0108(9) 0.0015(9)
C23 0.0249(10) 0.0286(11) 0.0305(11) -0.0040(9) 0.0141(9) -0.0038(8)
C24 0.0326(11) 0.0228(10) 0.0255(10) -0.0012(8) 0.0175(9) 0.0009(8)
C25 0.0295(12) 0.0439(13) 0.0316(12) -0.0033(10) 0.0091(10) -0.0022(10)
Br2 0.03254(12) 0.03714(12) 0.02852(11) -0.00602(9) 0.01613(9) -0.00711(9)
S2 0.0224(2) 0.0260(3) 0.0322(3) -0.0010(2) 0.0072(2) 0.0023(2)
O6 0.0302(8) 0.0297(8) 0.0407(9) 0.0099(7) -0.0062(7) 0.0051(7)
O7 0.0328(8) 0.0580(11) 0.0230(8) 0.0043(7) 0.0021(7) 0.0222(8)
O8 0.0217(7) 0.0325(8) 0.0459(9) 0.0001(7) 0.0066(7) 0.0039(6)
O9 0.0371(9) 0.0376(9) 0.0363(9) -0.0053(7) 0.0160(7) 0.0029(7)
O10 0.0325(9) 0.0667(12) 0.0404(10) 0.0108(9) 0.0061(8) -0.0146(8)
N2 0.0195(8) 0.0248(9) 0.0249(9) 0.0019(7) 0.0036(7) -0.0007(7)
B2 0.0184(11) 0.0375(13) 0.0275(12) 0.0115(10) 0.0086(9) 0.0012(10)
C26 0.0178(9) 0.0222(9) 0.0259(10) 0.0049(8) 0.0083(8) -0.0024(7)
C27 0.0185(9) 0.0235(10) 0.0282(10) 0.0066(8) 0.0047(8) 0.0004(8)
C28 0.0200(10) 0.0325(11) 0.0218(10) 0.0081(8) 0.0051(8) -0.0020(8)
C29 0.0239(10) 0.0293(10) 0.0234(10) -0.0013(8) 0.0133(8) -0.0077(8)
C30 0.0207(9) 0.0258(10) 0.0265(10) 0.0076(8) 0.0132(8) 0.0021(8)
C31 0.0158(9) 0.0270(10) 0.0214(9) 0.0078(8) 0.0072(8) 0.0001(8)
C32 0.0170(9) 0.0309(11) 0.0226(10) 0.0062(8) 0.0067(8) -0.0025(8)
C33 0.0163(9) 0.0324(11) 0.0234(10) 0.0057(8) 0.0050(8) -0.0030(8)
C34 0.0225(10) 0.0349(12) 0.0261(11) 0.0020(9) 0.0048(9) -0.0050(9)
C35 0.0349(12) 0.0530(15) 0.0286(12) -0.0019(11) 0.0114(10) -0.0151(11)
C36 0.0539(16) 0.0571(17) 0.0343(13) -0.0127(12) 0.0199(12) -0.0220(13)
C37 0.048(3) 0.054(3) 0.026(2) 0.000(2) 0.007(2) -0.022(2)
C37B 0.066(4) 0.058(4) 0.033(3) -0.007(3) 0.012(3) -0.021(3)
C38 0.0252(11) 0.0393(13) 0.0451(14) 0.0236(11) 0.0006(10) 0.0066(10)
C39 0.0269(11) 0.0489(14) 0.0281(11) 0.0095(10) 0.0045(9) 0.0171(10)
C40 0.0553(17) 0.0401(15) 0.0510(16) 0.0055(12) -0.0018(13) 0.0190(13)
C42 0.0255(12) 0.0476(15) 0.077(2) 0.0039(14) 0.0128(13) 0.0046(11)
C43 0.048(5) 0.048(5) 0.024(3) 0.010(3) 0.010(3) 0.019(3)
C43B 0.051(6) 0.051(6) 0.043(5) 0.024(5) 0.003(4) 0.014(4)
C44 0.0245(10) 0.0186(9) 0.0278(10) -0.0003(8) 0.0050(8) 0.0018(8)
C45 0.0236(10) 0.0303(11) 0.0267(11) -0.0007(9) -0.0017(9) -0.0012(9)
C46 0.0344(12) 0.0407(13) 0.0220(11) 0.0012(9) 0.0019(9) -0.0034(10)
C47 0.0311(12) 0.0346(12) 0.0306(11) 0.0035(9) 0.0073(10) -0.0047(9)
C48 0.0256(11) 0.0296(11) 0.0268(11) -0.0011(9) -0.0017(9) -0.0051(9)
C49 0.0287(11) 0.0239(10) 0.0241(10) -0.0004(8) 0.0012(9) -0.0018(8)
C50 0.0515(18) 0.082(2) 0.063(2) 0.0017(17) 0.0155(16) -0.0231(17)

loop_
_atom_type_symbol
_atom_type_description
_atom_type_scat_dispersion_real
_atom_type_scat_dispersion_imag
_atom_type_scat_source
C C 0.0033 0.0016 'International Tables Vol C Tables 4.2.6.8 and 6.1.1.4'
H H 0.0000 0.0000 'International Tables Vol C Tables 4.2.6.8 and 6.1.1.4'
B B 0.0013 0.0007 'International Tables Vol C Tables 4.2.6.8 and 6.1.1.4'
N N 0.0061 0.0033 'International Tables Vol C Tables 4.2.6.8 and 6.1.1.4'
O O 0.0106 0.0060 'International Tables Vol C Tables 4.2.6.8 and 6.1.1.4'
S S 0.1246 0.1234 'International Tables Vol C Tables 4.2.6.8 and 6.1.1.4'
Br Br -0.2901 2.4595 'International Tables Vol C Tables 4.2.6.8 and 6.1.1.4'

loop_
_geom_angle_atom_site_label_1
_geom_angle_atom_site_label_2
_geom_angle_atom_site_label_3
_geom_angle
O4 S1 O3 120.67(8)
O4 S1 N1 106.98(8)
O3 S1 N1 104.97(8)
O4 S1 C19 109.34(9)
O3 S1 C19 109.42(9)
N1 S1 C19 104.11(8)
B1 O1 C13 107.08(15)
B1 O2 C14 106.88(15)
C22 O5 C25 118.29(17)
C1 N1 C8 108.13(14)
C1 N1 S1 121.34(12)
C8 N1 S1 126.12(12)
O2 B1 O1 113.94(17)
O2 B1 C7 125.06(18)
O1 B1 C7 120.97(17)
C2 C1 C6 121.75(17)
C2 C1 N1 131.34(17)
C6 C1 N1 106.89(15)
C3 C2 C1 117.63(17)
C2 C3 C4 120.66(17)
C5 C4 C3 122.37(18)
C5 C4 Br1 119.50(15)
C3 C4 Br1 118.10(14)
C4 C5 C6 117.69(17)
C5 C6 C1 119.89(16)
C5 C6 C7 131.52(17)
C1 C6 C7 108.58(16)
C8 C7 C6 106.95(15)
C8 C7 B1 128.21(17)
C6 C7 B1 124.83(17)
C7 C8 N1 109.40(15)
C7 C8 C9 127.98(16)
N1 C8 C9 122.25(16)
C8 C9 C10 113.01(15)
C11 C10 C9 112.74(16)
C10 C11 C12 112.91(18)
O1 C13 C15 106.12(17)
O1 C13 C16 107.79(17)
C15 C13 C16 111.5(2)
O1 C13 C14 102.96(15)
C15 C13 C14 113.05(19)
C16 C13 C14 114.52(19)
O2 C14 C17 107.77(17)
O2 C14 C18 105.68(17)
C17 C14 C18 110.4(2)
O2 C14 C13 102.74(15)
C17 C14 C13 114.99(19)
C18 C14 C13 114.29(19)
C24 C19 C20 120.13(18)
C24 C19 S1 119.93(15)
C20 C19 S1 119.94(15)
C21 C20 C19 119.50(19)
C20 C21 C22 120.35(19)
O5 C22 C23 124.52(19)
O5 C22 C21 115.41(18)
C23 C22 C21 120.07(19)
C24 C23 C22 119.80(19)
C23 C24 C19 120.13(18)
O9 S2 O8 120.68(10)
O9 S2 N2 106.89(9)
O8 S2 N2 105.07(9)
O9 S2 C44 109.28(10)
O8 S2 C44 109.08(10)
N2 S2 C44 104.60(9)
B2 O6 C38 107.17(18)
B2 O7 C39 107.06(18)
C47 O10 C50 119.8(2)
C26 N2 C33 108.27(16)
C26 N2 S2 122.93(13)
C33 N2 S2 126.00(14)
O7 B2 O6 113.76(19)
O7 B2 C32 124.3(2)
O6 B2 C32 121.87(19)
C27 C26 C31 121.83(18)
C27 C26 N2 131.36(18)
C31 C26 N2 106.72(16)
C28 C27 C26 117.48(18)
C27 C28 C29 120.63(18)
C30 C29 C28 122.38(19)
C30 C29 Br2 119.19(15)
C28 C29 Br2 118.41(15)
C29 C30 C31 117.79(18)
C30 C31 C26 119.86(17)
C30 C31 C32 131.74(18)
C26 C31 C32 108.35(17)
C33 C32 C31 107.34(17)
C33 C32 B2 127.52(19)
C31 C32 B2 125.13(19)
C32 C33 N2 109.26(17)
C32 C33 C34 126.68(18)
N2 C33 C34 123.72(18)
C33 C34 C35 112.79(17)
C36 C35 C34 112.27(19)
C37B C36 C35 110.8(3)
C35 C36 C37 112.9(3)
O6 C38 C41 104.8(3)
O6 C38 C40 108.2(2)
C41 C38 C40 105.5(3)
O6 C38 C39 101.90(17)
C41 C38 C39 119.9(3)
C40 C38 C39 115.6(2)
O6 C38 C41C 102.6(8)
C40 C38 C41C 86.9(9)
C39 C38 C41C 139.1(9)
O6 C38 C41B 108.1(3)
C40 C38 C41B 122.8(3)
C39 C38 C41B 98.2(3)
O7 C39 C43B 104.5(6)
O7 C39 C42 106.1(2)
C43B C39 C42 100.6(5)
O7 C39 C38 103.14(17)
C43B C39 C38 128.1(4)
C42 C39 C38 112.7(2)
O7 C39 C43 110.4(4)
C42 C39 C43 117.1(4)
C38 C39 C43 106.5(3)
C49 C44 C45 120.4(2)
C49 C44 S2 119.59(16)
C45 C44 S2 120.00(16)
C46 C45 C44 119.83(19)
C45 C46 C47 120.2(2)
O10 C47 C48 123.8(2)
O10 C47 C46 116.3(2)
C48 C47 C46 119.9(2)
C49 C48 C47 120.06(19)
C48 C49 C44 119.54(19)

loop_
_geom_bond_atom_site_label_1
_geom_bond_atom_site_label_2
_geom_bond_distance
Br1 C4 1.8976(19)
S1 O4 1.4251(14)
S1 O3 1.4252(14)
S1 N1 1.6869(15)
S1 C19 1.750(2)
O1 B1 1.364(3)
O1 C13 1.467(2)
O2 B1 1.360(3)
O2 C14 1.471(2)
O5 C22 1.357(2)
O5 C25 1.429(3)
N1 C1 1.417(2)
N1 C8 1.420(2)
B1 C7 1.546(3)
C1 C2 1.393(3)
C1 C6 1.403(2)
C2 C3 1.381(3)
C3 C4 1.394(3)
C4 C5 1.373(3)
C5 C6 1.401(3)
C6 C7 1.451(2)
C7 C8 1.369(3)
C8 C9 1.496(3)
C9 C10 1.541(3)
C10 C11 1.513(3)
C11 C12 1.525(3)
C13 C15 1.514(3)
C13 C16 1.515(3)
C13 C14 1.546(3)
C14 C17 1.519(3)
C14 C18 1.522(3)
C19 C24 1.392(3)
C19 C20 1.396(3)
C20 C21 1.378(3)
C21 C22 1.392(3)
C22 C23 1.390(3)
C23 C24 1.379(3)
Br2 C29 1.901(2)
S2 O9 1.4203(16)
S2 O8 1.4257(15)
S2 N2 1.6910(17)
S2 C44 1.747(2)
O6 B2 1.359(3)
O6 C38 1.475(2)
O7 B2 1.357(3)
O7 C39 1.466(3)
O10 C47 1.352(3)
O10 C50 1.424(3)
N2 C26 1.416(3)
N2 C33 1.417(2)
B2 C32 1.551(3)
C26 C27 1.396(3)
C26 C31 1.407(3)
C27 C28 1.382(3)
C28 C29 1.397(3)
C29 C30 1.376(3)
C30 C31 1.395(3)
C31 C32 1.445(3)
C32 C33 1.367(3)
C33 C34 1.494(3)
C34 C35 1.534(3)
C35 C36 1.529(3)
C36 C37B 1.529(7)
C36 C37 1.627(6)
C38 C41 1.500(5)
C38 C40 1.509(4)
C38 C39 1.546(4)
C38 C41C 1.55(2)
C38 C41B 1.631(7)
C39 C43B 1.510(14)
C39 C42 1.512(3)
C39 C43 1.558(9)
C44 C49 1.391(3)
C44 C45 1.392(3)
C45 C46 1.371(3)
C46 C47 1.397(3)
C47 C48 1.387(3)
C48 C49 1.387(3)
